data_7035319
loop_
_publ_author_name
'Wong, Edwin W. Y.'
'Emslie, David J. H.'

_publ_section_title
;
 Cyclometalation and coupling of a rigid 4,5-bis(imino)acridanide pincer
 ligand on yttrium.
;
_journal_issue 25
_journal_name_full 'Dalton transactions (Cambridge, England : 2003)'
_journal_page_first 11601
_journal_page_last 11612
_journal_paper_doi 10.1039/c5dt01636c
_journal_volume 44
_journal_year 2015
_chemical_formula_moiety 'C86 H71 N6 Y1, 3.348(C6 H6)'
_chemical_formula_sum 'C106.09 H91.09 N6 Y'
_chemical_formula_weight 1538.91
_chemical_properties_physical Air-sensitive
_space_group_IT_number 2
_symmetry_cell_setting triclinic
_symmetry_space_group_name_Hall '-P 1'
_symmetry_space_group_name_H-M 'P -1'
_atom_sites_solution_hydrogens geom
_atom_sites_solution_primary direct
_atom_sites_solution_secondary difmap
_audit_update_record
;
2015-04-30 deposited with the CCDC.
2015-05-28 downloaded from the CCDC.
;
_cell_angle_alpha 106.793(3)
_cell_angle_beta 94.276(3)
_cell_angle_gamma 98.405(3)
_cell_formula_units_Z 2
_cell_length_a 13.055(3)
_cell_length_b 14.122(3)
_cell_length_c 24.089(5)
_cell_measurement_reflns_used 9329
_cell_measurement_temperature 150(2)
_cell_measurement_theta_max 28.65
_cell_measurement_theta_min 2.50
_cell_volume 4174.0(16)
_computing_cell_refinement 'Bruker SAINT'
_computing_data_collection 'Bruker APEX2'
_computing_data_reduction 'Bruker SAINT'
_computing_publication_material 'CRYSTALS (Betteridge et al., 2003)'
_computing_structure_refinement 'CRYSTALS (Betteridge et al., 2003)'
_computing_structure_solution 'SIR92 (Altomare et al., 1994)'
_diffrn_ambient_temperature 150(2)
_diffrn_measured_fraction_theta_full 0.996
_diffrn_measured_fraction_theta_max 0.996
_diffrn_measurement_device_type 'Bruker APEX-II CCD'
_diffrn_measurement_method '\f & \w scans'
_diffrn_radiation_monochromator graphite
_diffrn_radiation_type 'Mo K\a'
_diffrn_radiation_wavelength 0.71073
_diffrn_reflns_av_R_equivalents 0.041
_diffrn_reflns_limit_h_max 17
_diffrn_reflns_limit_h_min -17
_diffrn_reflns_limit_k_max 19
_diffrn_reflns_limit_k_min -19
_diffrn_reflns_limit_l_max 32
_diffrn_reflns_limit_l_min -32
_diffrn_reflns_number 100346
_diffrn_reflns_theta_full 28.734
_diffrn_reflns_theta_max 28.734
_diffrn_reflns_theta_min 1.518
_exptl_absorpt_coefficient_mu 0.752
_exptl_absorpt_correction_T_max 0.7458
_exptl_absorpt_correction_T_min 0.7088
_exptl_absorpt_correction_type multi-scan
_exptl_absorpt_process_details 'SADABS (Bruker AXS Inc., 2001)'
_exptl_crystal_colour 'dark green'
_exptl_crystal_density_diffrn 1.224
_exptl_crystal_density_method 'not measured'
_exptl_crystal_description block
_exptl_crystal_F_000 1617.236
_exptl_crystal_recrystallization_method 'Re-crystallisation from solvent: pentane/benzene'
_exptl_crystal_size_max 0.254
_exptl_crystal_size_mid 0.240
_exptl_crystal_size_min 0.190
_refine_diff_density_max 1.06
_refine_diff_density_min -0.82
_refine_ls_extinction_method None
_refine_ls_goodness_of_fit_ref 0.9701
_refine_ls_hydrogen_treatment constr
_refine_ls_matrix_type full
_refine_ls_number_parameters 1111
_refine_ls_number_reflns 21480
_refine_ls_number_restraints 164
_refine_ls_R_factor_all 0.0661
_refine_ls_R_factor_gt 0.0447
_refine_ls_shift/su_max 0.0018540
_refine_ls_shift/su_mean 0.0000714
_refine_ls_structure_factor_coef Fsqd
_refine_ls_weighting_details
;
 Method= Modified Sheldrick 
 w=1/[\s^2^(F^2^) + ( 0.05P)^2^ + 4.89P] 
 ,where P=(max(Fo^2^,0) + 2Fc^2^)/3 
;
_refine_ls_weighting_scheme calc
_refine_ls_wR_factor_all 0.1209
_refine_ls_wR_factor_gt 0.1104
_refine_ls_wR_factor_ref 0.1208
_reflns_limit_h_max 17
_reflns_limit_h_min -17
_reflns_limit_k_max 18
_reflns_limit_k_min -19
_reflns_limit_l_max 32
_reflns_limit_l_min 0
_reflns_number_gt 16009
_reflns_number_total 21554
_reflns_threshold_expression I>2.0\s(I)
_oxford_diffrn_Wilson_B_factor 1.85
_oxford_diffrn_Wilson_scale 108.99
_oxford_refine_ls_r_factor_ref 0.0660
_oxford_refine_ls_scale 0.106536(19)
_oxford_reflns_number_all 21483
_oxford_reflns_threshold_expression_ref I>-3.0\s(I)
_cod_data_source_file c5dt01636c2.cif
_cod_data_source_block cpd2
_cod_depositor_comments 'Adding full bibliography for 7035317--7035320.cif.'
_cod_original_sg_symbol_H-M 'P -1 '
_cod_original_formula_sum 'C106.09 H91.09 N6 Y1'
_cod_database_code 7035319

loop_
_symmetry_equiv_pos_as_xyz
x,y,z
-x,-y,-z

loop_
_atom_site_label
_atom_site_type_symbol
_atom_site_fract_x
_atom_site_fract_y
_atom_site_fract_z
_atom_site_U_iso_or_equiv
_atom_site_occupancy
_atom_site_adp_type
_atom_site_refinement_flags_posn
_atom_site_refinement_flags_adp
_atom_site_refinement_flags_occupancy
_atom_site_disorder_group
Y1 Y 1.029377(16) 0.538299(14) 0.747976(8) 0.0201 1.0000 Uani . . . .
N1 N 0.97622(13) 0.37369(12) 0.68773(7) 0.0194 1.0000 Uani . . . .
N2 N 1.17639(13) 0.45811(12) 0.70318(7) 0.0212 1.0000 Uani . . . .
N3 N 0.86261(14) 0.48607(12) 0.74975(7) 0.0211 1.0000 Uani . . . .
N4 N 1.04117(14) 0.71193(12) 0.77596(7) 0.0216 1.0000 Uani . . . .
N5 N 1.03657(13) 0.61154(12) 0.66342(7) 0.0201 1.0000 Uani . . . .
N6 N 0.93327(14) 0.60596(12) 0.83734(7) 0.0227 1.0000 Uani . . . .
C1 C 1.04183(16) 0.31531(14) 0.65874(8) 0.0194 1.0000 Uani . . . .
C2 C 1.14861(16) 0.35842(14) 0.66440(8) 0.0202 1.0000 Uani . . . .
C3 C 1.22046(16) 0.30133(15) 0.63785(9) 0.0220 1.0000 Uani . . . .
C4 C 1.18856(16) 0.20210(15) 0.60337(9) 0.0230 1.0000 Uani . . . .
C5 C 1.08320(16) 0.16098(15) 0.59681(9) 0.0238 1.0000 Uani . . . .
C6 C 1.00935(16) 0.21356(14) 0.62358(9) 0.0211 1.0000 Uani . . . .
C7 C 0.89763(17) 0.16029(15) 0.62201(9) 0.0246 1.0000 Uani . . . .
C8 C 0.82639(16) 0.23662(15) 0.64334(9) 0.0226 1.0000 Uani . . . .
C9 C 0.71747(17) 0.20947(15) 0.63397(9) 0.0256 1.0000 Uani . . . .
C10 C 0.65321(17) 0.27416(16) 0.65986(9) 0.0262 1.0000 Uani . . . .
C11 C 0.69792(17) 0.36818(15) 0.69904(9) 0.0236 1.0000 Uani . . . .
C12 C 0.80579(16) 0.39766(14) 0.71069(8) 0.0205 1.0000 Uani . . . .
C13 C 0.87010(16) 0.33286(14) 0.67915(8) 0.0202 1.0000 Uani . . . .
C14 C 1.26619(18) 0.14085(17) 0.57463(10) 0.0302 1.0000 Uani . . . .
C15 C 0.53607(18) 0.24476(19) 0.64682(11) 0.0364 1.0000 Uani . . . .
C16 C 0.85602(18) 0.08695(17) 0.56103(11) 0.0342 1.0000 Uani . . . .
C17 C 0.9010(2) 0.09881(17) 0.66574(11) 0.0345 1.0000 Uani . . . .
C18 C 1.25902(16) 0.52136(15) 0.70260(9) 0.0229 1.0000 Uani . . . .
C19 C 1.28733(16) 0.61288(16) 0.75416(10) 0.0288 1.0000 Uani . . . .
C20 C 1.2758(2) 0.6050(2) 0.80967(11) 0.0399 1.0000 Uani . . . .
C21 C 1.3075(2) 0.6888(2) 0.85868(13) 0.0557 1.0000 Uani . . . .
C22 C 1.3476(2) 0.7792(2) 0.85237(16) 0.0639 1.0000 Uani . . . .
C23 C 1.3579(2) 0.7885(2) 0.79774(17) 0.0574 1.0000 Uani . . . .
C24 C 1.32973(18) 0.70523(17) 0.74783(13) 0.0395 1.0000 Uani . . . .
C25 C 1.33056(16) 0.51029(15) 0.65659(9) 0.0241 1.0000 Uani . . . .
C26 C 1.43668(17) 0.51625(16) 0.67193(10) 0.0267 1.0000 Uani . . . .
C27 C 1.50315(18) 0.50061(18) 0.62934(11) 0.0326 1.0000 Uani . . . .
C28 C 1.4649(2) 0.48263(19) 0.57147(11) 0.0368 1.0000 Uani . . . .
C29 C 1.3602(2) 0.4809(2) 0.55624(11) 0.0383 1.0000 Uani . . . .
C30 C 1.29287(18) 0.49418(18) 0.59860(10) 0.0313 1.0000 Uani . . . .
C31 C 0.82635(17) 0.54329(15) 0.80294(8) 0.0238 1.0000 Uani . . . .
C32 C 0.74925(17) 0.60914(15) 0.79188(9) 0.0242 1.0000 Uani . . . .
C33 C 0.75627(18) 0.64636(16) 0.74451(9) 0.0269 1.0000 Uani . . . .
C34 C 0.68856(18) 0.70731(18) 0.73335(11) 0.0341 1.0000 Uani . . . .
C35 C 0.61129(19) 0.73065(19) 0.76874(12) 0.0377 1.0000 Uani . . . .
C36 C 0.6028(2) 0.6933(2) 0.81533(11) 0.0398 1.0000 Uani . . . .
C37 C 0.67122(19) 0.63332(18) 0.82688(10) 0.0341 1.0000 Uani . . . .
C38 C 0.7902(2) 0.48196(16) 0.84284(9) 0.0300 1.0000 Uani . . . .
C39 C 0.8652(2) 0.49313(16) 0.88855(9) 0.0338 1.0000 Uani . . . .
C40 C 0.8509(3) 0.43580(19) 0.92678(11) 0.0468 1.0000 Uani . . . .
C41 C 0.7590(3) 0.3711(2) 0.92010(12) 0.0581 1.0000 Uani . . . .
C42 C 0.6809(3) 0.3624(2) 0.87599(12) 0.0566 1.0000 Uani . . . .
C43 C 0.6956(2) 0.41697(19) 0.83694(11) 0.0423 1.0000 Uani . . . .
C44 C 1.08965(16) 0.76624(15) 0.74276(8) 0.0218 1.0000 Uani . . . .
C45 C 1.09554(16) 0.71262(15) 0.68437(9) 0.0225 1.0000 Uani . . . .
C46 C 1.14981(18) 0.75553(16) 0.64805(9) 0.0279 1.0000 Uani . . . .
C47 C 1.1962(2) 0.85669(17) 0.66820(10) 0.0342 1.0000 Uani . . . .
C48 C 1.1794(2) 0.91252(17) 0.72346(10) 0.0343 1.0000 Uani . . . .
C49 C 1.12419(18) 0.87038(15) 0.76071(9) 0.0264 1.0000 Uani . . . .
C50 C 1.09693(19) 0.93599(16) 0.81826(10) 0.0297 1.0000 Uani . . . .
C51 C 1.01872(18) 0.87400(15) 0.84388(9) 0.0258 1.0000 Uani . . . .
C52 C 0.9682(2) 0.92140(16) 0.89018(10) 0.0335 1.0000 Uani . . . .
C53 C 0.8993(2) 0.86954(17) 0.91698(10) 0.0361 1.0000 Uani . . . .
C54 C 0.88526(19) 0.76518(16) 0.89806(9) 0.0291 1.0000 Uani . . . .
C55 C 0.93851(17) 0.71479(15) 0.85440(8) 0.0236 1.0000 Uani . . . .
C56 C 1.00134(17) 0.76734(14) 0.82428(8) 0.0221 1.0000 Uani . . . .
C57 C 1.2583(3) 0.9052(2) 0.62987(12) 0.0521 1.0000 Uani . . . .
C58 C 0.8429(3) 0.9237(2) 0.96550(13) 0.0554 1.0000 Uani . . . .
C59 C 1.0493(3) 1.0224(2) 0.80580(15) 0.0571 1.0000 Uani . . . .
C60 C 1.1950(2) 0.9803(3) 0.86263(12) 0.0572 1.0000 Uani . . . .
C61 C 0.95569(15) 0.59772(14) 0.62559(8) 0.0192 1.0000 Uani . . . .
C62 C 0.89868(16) 0.49460(15) 0.59387(8) 0.0199 1.0000 Uani . . . .
C63 C 0.79000(17) 0.47487(16) 0.58714(9) 0.0252 1.0000 Uani . . . .
C64 C 0.73623(17) 0.38195(17) 0.55290(9) 0.0283 1.0000 Uani . . . .
C65 C 0.79020(19) 0.30977(17) 0.5235(1) 0.0311 1.0000 Uani . . . .
C66 C 0.89820(19) 0.32828(16) 0.52996(10) 0.0306 1.0000 Uani . . . .
C67 C 0.95253(17) 0.42048(15) 0.56611(9) 0.0242 1.0000 Uani . . . .
C68 C 0.91115(16) 0.67883(15) 0.60933(9) 0.0224 1.0000 Uani . . . .
C69 C 0.88141(19) 0.66743(18) 0.55074(10) 0.0313 1.0000 Uani . . . .
C70 C 0.8326(2) 0.7387(2) 0.53510(12) 0.0440 1.0000 Uani . . . .
C71 C 0.8097(2) 0.8191(2) 0.57787(13) 0.0468 1.0000 Uani . . . .
C72 C 0.8374(2) 0.83021(17) 0.63618(12) 0.0373 1.0000 Uani . . . .
C73 C 0.88924(17) 0.76156(16) 0.65213(10) 0.0271 1.0000 Uani . . . .
C74 C 0.9638(2) 0.56396(16) 0.88809(9) 0.0299 1.0000 Uani . . . .
C75 C 1.0029(2) 0.64830(17) 0.94531(9) 0.0344 1.0000 Uani . . . .
C76 C 1.0911(2) 0.71847(18) 0.94753(11) 0.0388 1.0000 Uani . . . .
C77 C 1.1304(3) 0.7956(2) 0.99814(12) 0.0499 1.0000 Uani . . . .
C78 C 1.0810(3) 0.8044(2) 1.04792(12) 0.0602 1.0000 Uani . . . .
C79 C 0.9932(3) 0.7370(2) 1.04632(11) 0.0562 1.0000 Uani . . . .
C80 C 0.9528(3) 0.65896(19) 0.99524(10) 0.0440 1.0000 Uani . . . .
C81 C 1.0481(2) 0.49650(17) 0.87274(9) 0.0321 1.0000 Uani . . . .
C82 C 1.1398(2) 0.50850(19) 0.90930(11) 0.0424 1.0000 Uani . . . .
C83 C 1.2075(3) 0.4407(2) 0.89683(13) 0.0562 1.0000 Uani . . . .
C84 C 1.1866(3) 0.3587(2) 0.84674(14) 0.0578 1.0000 Uani . . . .
C85 C 1.0956(3) 0.3444(2) 0.80999(11) 0.0460 1.0000 Uani . . . .
C86 C 1.0260(2) 0.41080(17) 0.82348(10) 0.0357 1.0000 Uani . . . .
C100 C 0.5109(3) 0.2454(2) 0.43615(14) 0.0591 1.0000 Uani . . . .
C101 C 0.5019(3) 0.1721(3) 0.46351(14) 0.0609 1.0000 Uani . . . .
C102 C 0.4629(3) 0.0738(2) 0.43204(14) 0.0578 1.0000 Uani . . . .
C103 C 0.4333(3) 0.0492(2) 0.37298(13) 0.0526 1.0000 Uani . . . .
C104 C 0.4426(2) 0.1218(2) 0.34548(13) 0.0493 1.0000 Uani . . . .
C105 C 0.4819(2) 0.2206(2) 0.37702(14) 0.0521 1.0000 Uani . . . .
C106 C 0.6961(4) 0.1262(3) 0.77308(17) 0.0799 1.0000 Uani . . . .
C107 C 0.7579(4) 0.0702(3) 0.79178(16) 0.0786 1.0000 Uani . . . .
C108 C 0.7214(4) 0.0042(3) 0.82040(17) 0.0837 1.0000 Uani . . . .
C109 C 0.6218(5) -0.0059(3) 0.8323(2) 0.0961 1.0000 Uani . . . .
C110 C 0.5560(4) 0.0504(4) 0.8147(2) 0.1020 1.0000 Uani . . . .
C111 C 0.5933(5) 0.1166(3) 0.7839(2) 0.0949 1.0000 Uani . . . .
C112 C 1.3592(6) 0.1944(7) 0.8012(4) 0.0465 0.348(5) Uani . . P .
C113 C 1.4018(7) 0.2485(8) 0.8577(4) 0.0538 0.348(5) Uani . . P .
C114 C 1.4354(6) 0.3501(7) 0.8718(4) 0.0549 0.348(5) Uani . . P .
C115 C 1.4260(6) 0.3981(7) 0.8296(4) 0.0528 0.348(5) Uani . . P .
C116 C 1.3832(7) 0.3437(7) 0.7730(4) 0.0498 0.348(5) Uani . . P .
C117 C 1.3479(7) 0.2412(7) 0.7591(4) 0.0491 0.348(5) Uani . . P .
C118 C 1.5335(7) 0.6933(6) 0.9785(3) 0.1032 0.410(7) Uani D U P 1
C119 C 1.4408(6) 0.7056(6) 1.0027(3) 0.1022 0.410(7) Uani D U P 1
C120 C 1.4195(5) 0.8019(8) 1.0273(3) 0.1018 0.410(7) Uani D U P 1
C121 C 1.4879(7) 0.8856(6) 1.0245(3) 0.1047 0.410(7) Uani D U P 1
C122 C 1.5808(6) 0.8733(7) 1.0004(3) 0.1046 0.410(7) Uani D U P 1
C123 C 1.6023(5) 0.7771(8) 0.9761(3) 0.1215 0.410(7) Uani D U P 1
C124 C 1.5284(13) 0.5950(8) 0.9701(4) 0.3087 0.590(7) Uani D U P 2
C125 C 1.4617(9) 0.6644(12) 0.9856(5) 0.3226 0.590(7) Uani D U P 2
C126 C 1.5018(12) 0.7628(11) 1.0198(5) 0.3130 0.590(7) Uani D U P 2
C127 C 1.6080(13) 0.7908(9) 1.0401(4) 0.3069 0.590(7) Uani D U P 2
C128 C 1.6752(9) 0.7225(12) 1.0226(5) 0.2920 0.590(7) Uani D U P 2
C129 C 1.6356(12) 0.6252(11) 0.9865(5) 0.2687 0.590(7) Uani D U P 2
H31 H 1.2918 0.3302 0.6438 0.0253(9) 1.0000 Uiso R . . .
H51 H 1.0614 0.0935 0.5727 0.0267(9) 1.0000 Uiso R . . .
H91 H 0.6868 0.1453 0.6097 0.0291(9) 1.0000 Uiso R . . .
H111 H 0.6549 0.4129 0.7178 0.0273(9) 1.0000 Uiso R . . .
H141 H 1.3112 0.1795 0.5558 0.0447(9) 1.0000 Uiso R . . .
H142 H 1.2311 0.0796 0.5454 0.0449(9) 1.0000 Uiso R . . .
H143 H 1.3104 0.1238 0.6029 0.0446(9) 1.0000 Uiso R . . .
H151 H 0.5083 0.2838 0.6243 0.0545(9) 1.0000 Uiso R . . .
H152 H 0.5038 0.2567 0.6819 0.0550(9) 1.0000 Uiso R . . .
H153 H 0.5155 0.1749 0.6245 0.0543(9) 1.0000 Uiso R . . .
H161 H 0.8570 0.1229 0.5328 0.0494(9) 1.0000 Uiso R . . .
H162 H 0.7854 0.0550 0.5609 0.0493(9) 1.0000 Uiso R . . .
H163 H 0.8997 0.0356 0.5511 0.0491(9) 1.0000 Uiso R . . .
H171 H 0.9480 0.0518 0.6543 0.0501(9) 1.0000 Uiso R . . .
H172 H 0.9259 0.1448 0.7043 0.0503(9) 1.0000 Uiso R . . .
H173 H 0.8313 0.0644 0.6660 0.0501(9) 1.0000 Uiso R . . .
H201 H 1.2463 0.5419 0.8136 0.0468(9) 1.0000 Uiso R . . .
H211 H 1.3016 0.6837 0.8971 0.0658(9) 1.0000 Uiso R . . .
H221 H 1.3686 0.8367 0.8855 0.0785(9) 1.0000 Uiso R . . .
H231 H 1.3833 0.8515 0.7937 0.0666(9) 1.0000 Uiso R . . .
H241 H 1.3389 0.7114 0.7110 0.0487(9) 1.0000 Uiso R . . .
H261 H 1.4646 0.5306 0.7109 0.0304(9) 1.0000 Uiso R . . .
H271 H 1.5745 0.5036 0.6406 0.0388(9) 1.0000 Uiso R . . .
H281 H 1.5103 0.4723 0.5427 0.0425(9) 1.0000 Uiso R . . .
H291 H 1.3342 0.4695 0.5170 0.0444(9) 1.0000 Uiso R . . .
H301 H 1.2218 0.4916 0.5878 0.0370(9) 1.0000 Uiso R . . .
H331 H 0.8073 0.6305 0.7203 0.0318(9) 1.0000 Uiso R . . .
H341 H 0.6952 0.7329 0.7017 0.0394(9) 1.0000 Uiso R . . .
H351 H 0.5647 0.7716 0.7612 0.0447(9) 1.0000 Uiso R . . .
H361 H 0.5508 0.7096 0.8396 0.0468(9) 1.0000 Uiso R . . .
H371 H 0.6639 0.6079 0.8587 0.0398(9) 1.0000 Uiso R . . .
H401 H 0.9041 0.4417 0.9575 0.0578(9) 1.0000 Uiso R . . .
H411 H 0.7488 0.3333 0.9459 0.0693(9) 1.0000 Uiso R . . .
H421 H 0.6181 0.3200 0.8728 0.0656(9) 1.0000 Uiso R . . .
H431 H 0.6422 0.4107 0.8068 0.0506(9) 1.0000 Uiso R . . .
H461 H 1.1557 0.7171 0.6103 0.0328(9) 1.0000 Uiso R . . .
H481 H 1.2057 0.9816 0.7357 0.0403(9) 1.0000 Uiso R . . .
H521 H 0.9814 0.9924 0.9037 0.0390(9) 1.0000 Uiso R . . .
H541 H 0.8403 0.7272 0.9154 0.0341(9) 1.0000 Uiso R . . .
H571 H 1.3113 0.8665 0.6141 0.0756(9) 1.0000 Uiso R . . .
H572 H 1.2100 0.9073 0.5980 0.0755(9) 1.0000 Uiso R . . .
H573 H 1.2911 0.9728 0.6516 0.0757(9) 1.0000 Uiso R . . .
H581 H 0.8875 0.9837 0.9905 0.0823(9) 1.0000 Uiso R . . .
H582 H 0.7809 0.9419 0.9494 0.0827(9) 1.0000 Uiso R . . .
H583 H 0.8226 0.8815 0.9891 0.0824(9) 1.0000 Uiso R . . .
H591 H 1.0999 1.0621 0.7909 0.0873(9) 1.0000 Uiso R . . .
H592 H 0.9878 0.9947 0.7774 0.0875(9) 1.0000 Uiso R . . .
H593 H 1.0314 1.0648 0.8417 0.0874(9) 1.0000 Uiso R . . .
H601 H 1.2478 1.0143 0.8457 0.0875(9) 1.0000 Uiso R . . .
H602 H 1.2212 0.9256 0.8727 0.0874(9) 1.0000 Uiso R . . .
H603 H 1.1773 1.0275 0.8977 0.0874(9) 1.0000 Uiso R . . .
H631 H 0.7539 0.5253 0.6065 0.0288(9) 1.0000 Uiso R . . .
H641 H 0.6625 0.3677 0.5483 0.0326(9) 1.0000 Uiso R . . .
H651 H 0.7531 0.2481 0.4990 0.0354(9) 1.0000 Uiso R . . .
H661 H 0.9356 0.2799 0.5109 0.0359(9) 1.0000 Uiso R . . .
H671 H 1.0272 0.4327 0.5724 0.0278(9) 1.0000 Uiso R . . .
H691 H 0.8946 0.6102 0.5221 0.0372(9) 1.0000 Uiso R . . .
H701 H 0.8141 0.7327 0.4963 0.0500(9) 1.0000 Uiso R . . .
H711 H 0.7753 0.8660 0.5667 0.0537(9) 1.0000 Uiso R . . .
H721 H 0.8195 0.8845 0.6645 0.0438(9) 1.0000 Uiso R . . .
H731 H 0.9098 0.7698 0.6920 0.0315(9) 1.0000 Uiso R . . .
H761 H 1.1238 0.7125 0.9135 0.0463(9) 1.0000 Uiso R . . .
H771 H 1.1909 0.8415 0.9985 0.0588(9) 1.0000 Uiso R . . .
H781 H 1.1077 0.8565 1.0828 0.0697(9) 1.0000 Uiso R . . .
H791 H 0.9592 0.7431 1.0799 0.0665(9) 1.0000 Uiso R . . .
H801 H 0.8921 0.6127 0.9947 0.0545(9) 1.0000 Uiso R . . .
H821 H 1.1556 0.5646 0.9437 0.0495(9) 1.0000 Uiso R . . .
H831 H 1.2682 0.4504 0.9228 0.0667(9) 1.0000 Uiso R . . .
H841 H 1.2334 0.3144 0.8380 0.0682(9) 1.0000 Uiso R . . .
H851 H 1.0808 0.2893 0.7754 0.0555(9) 1.0000 Uiso R . . .
H861 H 0.9675 0.4015 0.7943 0.0439(9) 1.0000 Uiso R . . .
H1001 H 0.5391 0.3137 0.4580 0.0669(9) 1.0000 Uiso R . . .
H1011 H 0.5203 0.1889 0.5042 0.0688(9) 1.0000 Uiso R . . .
H1021 H 0.4580 0.0233 0.4514 0.0682(9) 1.0000 Uiso R . . .
H1031 H 0.4070 -0.0196 0.3503 0.0598(9) 1.0000 Uiso R . . .
H1041 H 0.4209 0.1035 0.3046 0.0589(9) 1.0000 Uiso R . . .
H1051 H 0.4900 0.2717 0.3582 0.0598(9) 1.0000 Uiso R . . .
H1061 H 0.7223 0.1720 0.7535 0.0889(9) 1.0000 Uiso R . . .
H1071 H 0.8276 0.0762 0.7843 0.0915(9) 1.0000 Uiso R . . .
H1081 H 0.7665 -0.0350 0.8312 0.0976(9) 1.0000 Uiso R . . .
H1091 H 0.5968 -0.0478 0.8546 0.1049(9) 1.0000 Uiso R . . .
H1101 H 0.4870 0.0450 0.8219 0.1125(9) 1.0000 Uiso R . . .
H1111 H 0.5474 0.1524 0.7702 0.1062(9) 1.0000 Uiso R . . .
H1121 H 1.3365 0.1231 0.7915 0.0653(9) 0.348(5) Uiso R . P .
H1131 H 1.4082 0.2156 0.8872 0.0762(9) 0.348(5) Uiso R . P .
H1141 H 1.4654 0.3883 0.9110 0.0792(9) 0.348(5) Uiso R . P .
H1151 H 1.4491 0.4693 0.8393 0.0751(9) 0.348(5) Uiso R . P .
H1161 H 1.3771 0.3765 0.7434 0.0705(9) 0.348(5) Uiso R . P .
H1171 H 1.3172 0.2031 0.7201 0.0690(9) 0.348(5) Uiso R . P .
H1181 H 1.5505 0.6273 0.9650 0.1589(9) 0.410(7) Uiso R . P 1
H1191 H 1.3921 0.6484 1.0038 0.1692(9) 0.410(7) Uiso R . P 1
H1201 H 1.3573 0.8114 1.0455 0.1966(9) 0.410(7) Uiso R . P 1
H1211 H 1.4705 0.9515 1.0374 0.1841(9) 0.410(7) Uiso R . P 1
H1221 H 1.6308 0.9306 1.0008 0.1831(9) 0.410(7) Uiso R . P 1
H1231 H 1.6637 0.7675 0.9570 0.2068(9) 0.410(7) Uiso R . P 1
H1241 H 1.4993 0.5268 0.9481 0.3374(9) 0.590(7) Uiso R . P 2
H1251 H 1.3883 0.6461 0.9723 0.3677(9) 0.590(7) Uiso R . P 2
H1261 H 1.4576 0.8124 1.0295 0.3613(9) 0.590(7) Uiso R . P 2
H1271 H 1.6353 0.8553 1.0679 0.3266(9) 0.590(7) Uiso R . P 2
H1281 H 1.7488 0.7412 1.0352 0.2860(9) 0.590(7) Uiso R . P 2
H1291 H 1.6814 0.5790 0.9717 0.2757(9) 0.590(7) Uiso R . P 2

loop_
_atom_site_aniso_label
_atom_site_aniso_U_11
_atom_site_aniso_U_22
_atom_site_aniso_U_33
_atom_site_aniso_U_23
_atom_site_aniso_U_13
_atom_site_aniso_U_12
Y1 0.02562(10) 0.01477(9) 0.01709(9) 0.00205(6) -0.00099(7) 0.00197(7)
N1 0.0220(8) 0.0153(8) 0.0178(8) 0.0015(6) 0.0011(6) 0.0017(6)
N2 0.0226(8) 0.0175(8) 0.0209(8) 0.0035(6) -0.0010(6) 0.0018(6)
N3 0.0291(9) 0.0165(8) 0.0158(7) 0.0030(6) 0.0026(7) 0.0023(7)
N4 0.0297(9) 0.0163(8) 0.0172(8) 0.0032(6) 0.0021(7) 0.0028(7)
N5 0.0246(9) 0.0176(8) 0.0157(7) 0.0021(6) 0.0026(6) 0.0018(6)
N6 0.0362(10) 0.0165(8) 0.0143(7) 0.0043(6) 0.0002(7) 0.0035(7)
C1 0.0237(10) 0.0152(9) 0.0182(9) 0.0042(7) 0.0013(7) 0.0022(7)
C2 0.0251(10) 0.0150(9) 0.0189(9) 0.0044(7) 0.0008(7) 0.0009(7)
C3 0.0232(10) 0.0199(9) 0.0218(9) 0.0064(8) 0.0011(8) 0.0014(8)
C4 0.0263(10) 0.0190(9) 0.0233(10) 0.0047(8) 0.0035(8) 0.0058(8)
C5 0.0276(11) 0.0153(9) 0.0240(10) 0.0006(8) 0.0015(8) 0.0019(8)
C6 0.0256(10) 0.0143(9) 0.0209(9) 0.0037(7) 0.0010(8) 0.0005(7)
C7 0.0268(11) 0.0151(9) 0.0270(10) 0.0018(8) 0.0029(8) -0.0016(8)
C8 0.0269(10) 0.0182(9) 0.0207(9) 0.0045(7) 0.0034(8) 0.0007(8)
C9 0.0270(11) 0.0192(10) 0.0255(10) 0.0034(8) 0.0005(8) -0.0035(8)
C10 0.0249(11) 0.0250(10) 0.0271(10) 0.0094(8) 0.0010(8) -0.0024(8)
C11 0.0275(11) 0.0228(10) 0.0206(9) 0.0067(8) 0.0048(8) 0.0034(8)
C12 0.0289(10) 0.0162(9) 0.0159(8) 0.0054(7) 0.0025(7) 0.0018(8)
C13 0.0248(10) 0.0181(9) 0.0169(9) 0.0059(7) 0.0021(7) 0.0003(8)
C14 0.0284(11) 0.0242(11) 0.0345(12) 0.0031(9) 0.0042(9) 0.0058(9)
C15 0.0263(12) 0.0329(12) 0.0431(14) 0.0051(10) 0.0023(10) -0.0025(10)
C16 0.0283(12) 0.0227(11) 0.0394(13) -0.0056(9) 0.0019(10) -0.0019(9)
C17 0.0369(13) 0.0217(11) 0.0473(14) 0.0141(10) 0.0094(11) 0.0031(9)
C18 0.0220(10) 0.0194(9) 0.0248(10) 0.0053(8) -0.0021(8) 0.0013(8)
C19 0.0174(10) 0.0232(10) 0.0375(12) -0.0019(9) -0.0018(9) 0.0024(8)
C20 0.0334(13) 0.0396(14) 0.0331(13) -0.0065(10) -0.0038(10) 0.0032(11)
C21 0.0383(15) 0.063(2) 0.0407(15) -0.0199(14) -0.0040(12) 0.0072(14)
C22 0.0388(16) 0.0482(18) 0.070(2) -0.0324(16) -0.0046(15) 0.0060(13)
C23 0.0286(14) 0.0224(13) 0.099(3) -0.0109(14) -0.0015(15) 0.0007(10)
C24 0.0232(11) 0.0232(11) 0.0626(17) 0.0010(11) -0.0029(11) 0.0026(9)
C25 0.0255(10) 0.0169(9) 0.0278(10) 0.0068(8) 0.0001(8) -0.0011(8)
C26 0.0263(11) 0.0235(10) 0.0286(11) 0.0072(8) 0.0001(9) 0.0014(8)
C27 0.0268(11) 0.0336(12) 0.0389(13) 0.0135(10) 0.0049(10) 0.0049(9)
C28 0.0389(14) 0.0408(14) 0.0357(13) 0.0171(11) 0.0133(10) 0.0068(11)
C29 0.0403(14) 0.0470(15) 0.0288(12) 0.0182(11) 0.0008(10) -0.0006(11)
C30 0.0268(11) 0.0356(12) 0.0324(12) 0.0165(10) -0.0029(9) -0.0004(9)
C31 0.0346(12) 0.0189(9) 0.0169(9) 0.0050(7) 0.0056(8) 0.0014(8)
C32 0.0292(11) 0.0190(9) 0.0217(10) 0.0029(8) 0.0051(8) 0.0016(8)
C33 0.0294(11) 0.0265(11) 0.0268(10) 0.0095(9) 0.0085(9) 0.0061(9)
C34 0.0310(12) 0.0362(13) 0.0384(13) 0.0163(10) 0.0037(10) 0.0061(10)
C35 0.0287(12) 0.0354(13) 0.0461(14) 0.0076(11) 0.0009(10) 0.0081(10)
C36 0.0325(13) 0.0460(15) 0.0379(13) 0.0049(11) 0.0132(11) 0.0092(11)
C37 0.0383(13) 0.0356(13) 0.0269(11) 0.0064(10) 0.0105(10) 0.0045(10)
C38 0.0503(14) 0.0200(10) 0.0191(10) 0.0054(8) 0.0115(9) 0.0015(9)
C39 0.0606(16) 0.0203(10) 0.0203(10) 0.0064(8) 0.0082(10) 0.0047(10)
C40 0.088(2) 0.0298(13) 0.0249(12) 0.0138(10) 0.0085(13) 0.0050(13)
C41 0.110(3) 0.0333(14) 0.0307(14) 0.0165(11) 0.0158(16) -0.0049(16)
C42 0.093(2) 0.0352(14) 0.0323(14) 0.0081(11) 0.0191(15) -0.0190(15)
C43 0.0637(18) 0.0320(13) 0.0255(12) 0.0064(10) 0.0124(11) -0.0083(12)
C44 0.0248(10) 0.0182(9) 0.0198(9) 0.0042(7) -0.0009(8) 0.0006(8)
C45 0.0256(10) 0.0186(9) 0.0200(9) 0.0033(7) -0.0010(8) 0.0008(8)
C46 0.0332(12) 0.0259(11) 0.0209(10) 0.0038(8) 0.0046(8) -0.0006(9)
C47 0.0450(14) 0.0259(11) 0.0279(11) 0.0074(9) 0.0068(10) -0.0058(10)
C48 0.0473(14) 0.0192(10) 0.0309(12) 0.0051(9) 0.0042(10) -0.0059(10)
C49 0.0339(12) 0.0189(10) 0.0226(10) 0.0028(8) 0.0008(8) 0.0008(8)
C50 0.0407(13) 0.0167(10) 0.0268(11) 0.0012(8) 0.0062(9) -0.0001(9)
C51 0.0384(12) 0.0172(9) 0.0193(9) 0.0027(8) 0.0005(8) 0.0037(8)
C52 0.0575(16) 0.0154(10) 0.0245(11) 0.0008(8) 0.0093(10) 0.0048(10)
C53 0.0613(17) 0.0223(11) 0.0229(11) 0.0024(9) 0.0125(11) 0.0073(11)
C54 0.0450(13) 0.0213(10) 0.0204(10) 0.0057(8) 0.0071(9) 0.0040(9)
C55 0.0363(12) 0.0164(9) 0.0164(9) 0.0038(7) 0.0012(8) 0.0030(8)
C56 0.0319(11) 0.0159(9) 0.0160(9) 0.0024(7) -0.0006(8) 0.0028(8)
C57 0.076(2) 0.0352(14) 0.0388(14) 0.0096(12) 0.0190(14) -0.0138(14)
C58 0.096(3) 0.0282(13) 0.0416(15) 0.0020(11) 0.0383(16) 0.0121(14)
C59 0.093(2) 0.0313(14) 0.0653(19) 0.0272(14) 0.0450(18) 0.0258(15)
C60 0.0479(17) 0.0631(19) 0.0330(14) -0.0175(13) 0.0079(12) -0.0136(14)
C61 0.0225(10) 0.0193(9) 0.0152(8) 0.0041(7) 0.0053(7) 0.0027(7)
C62 0.0249(10) 0.0203(9) 0.0135(8) 0.0044(7) 0.0011(7) 0.0027(8)
C63 0.0252(10) 0.0251(10) 0.0238(10) 0.0058(8) 0.0028(8) 0.0036(8)
C64 0.0244(11) 0.0294(11) 0.0284(11) 0.0092(9) -0.0018(8) -0.0020(9)
C65 0.0380(13) 0.0230(11) 0.0243(10) 0.0015(8) -0.0035(9) -0.0048(9)
C66 0.0366(13) 0.0230(11) 0.0265(11) -0.0013(9) 0.0040(9) 0.0050(9)
C67 0.0253(10) 0.0240(10) 0.0209(9) 0.0039(8) 0.0031(8) 0.0028(8)
C68 0.0223(10) 0.0206(10) 0.0244(10) 0.0090(8) 0.0032(8) 0.0002(8)
C69 0.0386(13) 0.0309(12) 0.0244(10) 0.0111(9) 0.0003(9) 0.0024(10)
C70 0.0573(17) 0.0404(14) 0.0375(13) 0.0245(12) -0.0085(12) 0.0000(12)
C71 0.0564(17) 0.0308(13) 0.0589(17) 0.0247(13) -0.0052(14) 0.0089(12)
C72 0.0416(14) 0.0217(11) 0.0493(15) 0.0115(10) 0.0046(11) 0.0072(10)
C73 0.0302(11) 0.0218(10) 0.0293(11) 0.0084(8) 0.0038(9) 0.0026(8)
C74 0.0508(14) 0.0216(10) 0.0161(9) 0.0058(8) -0.0001(9) 0.0046(10)
C75 0.0594(16) 0.0255(11) 0.0168(10) 0.0051(8) -0.0030(10) 0.0097(11)
C76 0.0576(17) 0.0270(12) 0.0277(12) 0.0046(9) -0.0059(11) 0.0071(11)
C77 0.071(2) 0.0282(13) 0.0409(15) 0.0023(11) -0.0134(14) 0.0064(13)
C78 0.105(3) 0.0338(15) 0.0282(13) -0.0065(11) -0.0142(15) 0.0140(16)
C79 0.104(3) 0.0437(16) 0.0196(12) 0.0041(11) 0.0052(14) 0.0213(17)
C80 0.079(2) 0.0330(13) 0.0197(11) 0.0079(10) 0.0025(12) 0.0117(13)
C81 0.0537(15) 0.0247(11) 0.0202(10) 0.0101(8) 0.0014(10) 0.0088(10)
C82 0.0677(18) 0.0303(12) 0.0283(12) 0.0098(10) -0.0086(12) 0.0109(12)
C83 0.073(2) 0.0455(16) 0.0480(17) 0.0126(13) -0.0172(15) 0.0203(15)
C84 0.080(2) 0.0450(17) 0.0500(17) 0.0116(14) -0.0092(16) 0.0321(16)
C85 0.077(2) 0.0308(13) 0.0308(13) 0.0079(10) -0.0029(13) 0.0211(13)
C86 0.0610(16) 0.0263(11) 0.0219(10) 0.0096(9) -0.0011(10) 0.0132(11)
C100 0.070(2) 0.0400(16) 0.0538(18) 0.0038(14) -0.0111(16) -0.0025(15)
C101 0.065(2) 0.067(2) 0.0390(16) 0.0098(15) -0.0052(14) -0.0069(17)
C102 0.064(2) 0.0541(18) 0.0545(18) 0.0269(15) -0.0014(15) -0.0082(15)
C103 0.0621(19) 0.0367(15) 0.0506(17) 0.0112(13) -0.0044(14) -0.0079(13)
C104 0.0577(18) 0.0417(15) 0.0427(15) 0.0098(12) -0.0071(13) 0.0033(13)
C105 0.0610(19) 0.0380(15) 0.0546(17) 0.0164(13) -0.0081(14) 0.0031(13)
C106 0.105(3) 0.067(2) 0.053(2) 0.0052(18) 0.012(2) -0.004(2)
C107 0.097(3) 0.082(3) 0.047(2) 0.0160(19) -0.002(2) -0.002(2)
C108 0.105(4) 0.079(3) 0.052(2) 0.013(2) -0.008(2) -0.008(2)
C109 0.140(5) 0.057(3) 0.070(3) 0.001(2) 0.020(3) -0.017(3)
C110 0.106(4) 0.062(3) 0.107(4) -0.015(3) 0.038(3) -0.012(3)
C111 0.126(4) 0.053(2) 0.084(3) -0.010(2) 0.008(3) 0.011(3)
C112 0.032(4) 0.049(5) 0.064(5) 0.021(4) 0.010(4) 0.013(3)
C113 0.041(5) 0.077(7) 0.059(5) 0.037(5) 0.006(4) 0.028(4)
C114 0.032(4) 0.066(6) 0.060(5) 0.008(5) -0.007(4) 0.016(4)
C115 0.030(4) 0.054(5) 0.074(6) 0.019(5) 0.011(4) 0.008(4)
C116 0.051(5) 0.063(6) 0.045(5) 0.024(4) 0.022(4) 0.019(4)
C117 0.046(5) 0.067(6) 0.038(4) 0.017(4) 0.015(4) 0.015(4)
C118 0.086(7) 0.150(10) 0.060(6) 0.014(6) 0.011(5) 0.014(7)
C119 0.112(7) 0.149(9) 0.046(5) 0.041(6) 0.011(5) -0.001(7)
C120 0.079(7) 0.146(8) 0.083(7) 0.042(6) 0.013(5) 0.011(6)
C121 0.079(6) 0.146(9) 0.073(6) 0.021(6) 0.005(5) -0.001(6)
C122 0.110(8) 0.137(9) 0.059(6) 0.028(6) 0.016(5) 0.000(7)
C123 0.103(8) 0.146(10) 0.079(7) -0.004(7) -0.007(6) -0.007(8)
C124 0.197(13) 0.389(19) 0.217(13) -0.096(13) 0.005(12) 0.055(13)
C125 0.219(13) 0.408(19) 0.206(13) -0.123(12) 0.067(11) 0.046(13)
C126 0.165(11) 0.409(19) 0.213(13) -0.131(12) 0.037(11) 0.021(13)
C127 0.186(11) 0.374(19) 0.239(13) -0.094(13) 0.051(11) 0.033(12)
C128 0.237(13) 0.337(19) 0.223(14) -0.046(13) 0.024(12) 0.070(13)
C129 0.224(14) 0.343(19) 0.168(12) -0.031(12) -0.032(11) 0.080(14)

loop_
_atom_type_symbol
_atom_type_scat_dispersion_real
_atom_type_scat_dispersion_imag
_atom_type_scat_Cromer_Mann_a1
_atom_type_scat_Cromer_Mann_b1
_atom_type_scat_Cromer_Mann_a2
_atom_type_scat_Cromer_Mann_b2
_atom_type_scat_Cromer_Mann_a3
_atom_type_scat_Cromer_Mann_b3
_atom_type_scat_Cromer_Mann_a4
_atom_type_scat_Cromer_Mann_b4
_atom_type_scat_Cromer_Mann_c
_atom_type_scat_source
C 0.0033 0.0016 2.3100 20.8439 1.0200 10.2075 1.5886 0.5687 0.8650 51.6512 0.2156 'International Tables Vol C 4.2.6.8 and 6.1.1.4'
H 0.0000 0.0000 0.4930 10.5109 0.3229 26.1257 0.1402 3.1424 0.0408 57.7998 0.0030 'International Tables Vol C 4.2.6.8 and 6.1.1.4'
N 0.0061 0.0033 12.2126 0.0057 3.1322 9.8933 2.0125 28.9975 1.1663 0.5826 -11.5290 'International Tables Vol C 4.2.6.8 and 6.1.1.4'
Y -2.7962 3.5667 17.7760 1.4029 10.2946 12.8006 5.7263 0.1256 3.2659 104.3540 1.9121 'International Tables Vol C 4.2.6.8 and 6.1.1.4'

loop_
_geom_angle_atom_site_label_1
_geom_angle_atom_site_label_2
_geom_angle_atom_site_label_3
_geom_angle
_geom_angle_publ_flag
N1 Y1 N2 66.36(6) yes
N1 Y1 N3 69.03(6) yes
N2 Y1 N3 135.16(6) yes
N1 Y1 N4 156.13(6) yes
N2 Y1 N4 120.40(6) yes
N3 Y1 N4 102.35(6) yes
N1 Y1 N5 93.94(5) yes
N2 Y1 N5 82.04(6) yes
N3 Y1 N5 105.49(6) yes
N4 Y1 N5 66.22(5) yes
N1 Y1 N6 119.69(6) yes
N2 Y1 N6 150.79(5) yes
N3 Y1 N6 57.16(6) yes
N4 Y1 N6 66.93(6) yes
N5 Y1 N6 123.51(5) yes
N1 Y1 C12 48.10(5) yes
N2 Y1 C12 114.46(5) yes
N3 Y1 C12 21.44(5) yes
N4 Y1 C12 119.54(6) yes
N5 Y1 C12 99.73(5) yes
N1 Y1 C31 93.54(6) yes
N2 Y1 C31 155.43(5) yes
N3 Y1 C31 26.41(6) yes
N4 Y1 C31 83.75(6) yes
N5 Y1 C31 114.72(5) yes
N1 Y1 C86 73.37(6) yes
N2 Y1 C86 87.97(7) yes
N3 Y1 C86 75.24(7) yes
N4 Y1 C86 127.33(6) yes
N5 Y1 C86 166.29(6) yes
N1 Y1 H861 61.2 no
N2 Y1 H861 95.5 no
N3 Y1 H861 58.2 no
N4 Y1 H861 134.4 no
N5 Y1 H861 153.1 no
N6 Y1 C12 77.79(5) yes
N6 Y1 C31 30.94(5) yes
C12 Y1 C31 47.59(5) yes
N6 Y1 C86 68.75(6) yes
C12 Y1 C86 75.87(6) yes
C31 Y1 C86 72.15(7) yes
N6 Y1 H861 68.2 no
C12 Y1 H861 56.8 no
C31 Y1 H861 61.2 no
C86 Y1 H861 19.1 no
Y1 N1 C1 124.16(13) yes
Y1 N1 C13 118.10(12) yes
C1 N1 C13 117.70(16) yes
Y1 N2 C2 116.47(12) yes
Y1 N2 C18 114.59(13) yes
C2 N2 C18 124.81(18) yes
Y1 N3 C12 123.27(13) yes
Y1 N3 C31 111.35(12) yes
C12 N3 C31 124.26(17) yes
Y1 N4 C44 119.58(13) yes
Y1 N4 C56 124.55(13) yes
C44 N4 C56 115.86(16) yes
Y1 N5 C45 108.88(11) yes
Y1 N5 C61 121.56(13) yes
C45 N5 C61 115.74(17) yes
Y1 N6 C31 91.13(10) yes
Y1 N6 C55 113.35(12) yes
C31 N6 C55 114.58(16) yes
Y1 N6 C74 111.62(13) yes
C31 N6 C74 108.93(15) yes
C55 N6 C74 114.87(15) yes
N1 C1 C2 117.98(17) yes
N1 C1 C6 123.83(18) yes
C2 C1 C6 118.19(18) yes
N2 C2 C1 114.93(17) yes
N2 C2 C3 124.03(18) yes
C1 C2 C3 120.73(17) yes
C2 C3 C4 120.97(19) yes
C2 C3 H31 119.6 no
C4 C3 H31 119.5 no
C3 C4 C5 117.99(19) yes
C3 C4 C14 120.83(19) yes
C5 C4 C14 121.18(18) yes
C4 C5 C6 123.24(18) yes
C4 C5 H51 117.8 no
C6 C5 H51 118.9 no
C1 C6 C5 118.84(18) yes
C1 C6 C7 119.83(18) yes
C5 C6 C7 120.90(17) yes
C6 C7 C8 110.77(16) yes
C6 C7 C16 111.26(18) yes
C8 C7 C16 112.29(18) yes
C6 C7 C17 107.24(18) yes
C8 C7 C17 106.91(18) yes
C16 C7 C17 108.11(18) yes
C7 C8 C9 121.89(18) yes
C7 C8 C13 119.25(18) yes
C9 C8 C13 118.39(19) yes
C8 C9 C10 122.07(19) yes
C8 C9 H91 119.5 no
C10 C9 H91 118.4 no
C9 C10 C11 119.1(2) yes
C9 C10 C15 121.0(2) yes
C11 C10 C15 119.9(2) yes
C10 C11 C12 120.8(2) yes
C10 C11 H111 120.2 no
C12 C11 H111 119.0 no
N3 C12 C11 128.14(19) yes
N3 C12 Y1 35.29(9) yes
C11 C12 Y1 160.40(14) yes
N3 C12 C13 113.18(18) yes
C11 C12 C13 118.67(18) yes
Y1 C12 C13 78.85(11) yes
C12 C13 N1 114.92(17) yes
C12 C13 C8 120.40(18) yes
N1 C13 C8 124.68(18) yes
C4 C14 H141 109.7 no
C4 C14 H142 110.9 no
H141 C14 H142 108.6 no
C4 C14 H143 111.4 no
H141 C14 H143 107.2 no
H142 C14 H143 108.9 no
C10 C15 H151 110.5 no
C10 C15 H152 111.4 no
H151 C15 H152 107.2 no
C10 C15 H153 111.4 no
H151 C15 H153 107.5 no
H152 C15 H153 108.7 no
C7 C16 H161 109.6 no
C7 C16 H162 109.9 no
H161 C16 H162 109.2 no
C7 C16 H163 109.3 no
H161 C16 H163 109.8 no
H162 C16 H163 109.0 no
C7 C17 H171 108.8 no
C7 C17 H172 108.4 no
H171 C17 H172 110.1 no
C7 C17 H173 109.4 no
H171 C17 H173 111.2 no
H172 C17 H173 109.0 no
N2 C18 C19 116.70(19) yes
N2 C18 C25 126.84(18) yes
C19 C18 C25 116.43(18) yes
C18 C19 C20 119.3(2) yes
C18 C19 C24 120.9(2) yes
C20 C19 C24 119.7(2) yes
C19 C20 C21 120.0(3) yes
C19 C20 H201 119.1 no
C21 C20 H201 120.8 no
C20 C21 C22 120.2(3) yes
C20 C21 H211 120.6 no
C22 C21 H211 119.2 no
C21 C22 C23 120.4(3) yes
C21 C22 H221 120.6 no
C23 C22 H221 119.0 no
C22 C23 C24 120.8(3) yes
C22 C23 H231 119.9 no
C24 C23 H231 119.3 no
C23 C24 C19 118.8(3) yes
C23 C24 H241 120.5 no
C19 C24 H241 120.6 no
C18 C25 C26 119.59(19) yes
C18 C25 C30 120.97(19) yes
C26 C25 C30 119.4(2) yes
C25 C26 C27 120.3(2) yes
C25 C26 H261 121.1 no
C27 C26 H261 118.7 no
C26 C27 C28 120.0(2) yes
C26 C27 H271 118.9 no
C28 C27 H271 121.0 no
C27 C28 C29 120.0(2) yes
C27 C28 H281 119.7 no
C29 C28 H281 120.3 no
C28 C29 C30 120.2(2) yes
C28 C29 H291 120.1 no
C30 C29 H291 119.7 no
C25 C30 C29 120.0(2) yes
C25 C30 H301 120.3 no
C29 C30 H301 119.7 no
N6 C31 N3 99.76(16) yes
N6 C31 Y1 57.93(9) yes
N3 C31 Y1 42.24(9) yes
N6 C31 C32 112.80(16) yes
N3 C31 C32 113.17(16) yes
Y1 C31 C32 121.74(13) yes
N6 C31 C38 102.06(16) yes
N3 C31 C38 114.63(17) yes
Y1 C31 C38 125.17(15) yes
C32 C31 C38 113.09(18) yes
C31 C32 C33 119.01(19) yes
C31 C32 C37 122.88(19) yes
C33 C32 C37 118.1(2) yes
C32 C33 C34 120.8(2) yes
C32 C33 H331 119.6 no
C34 C33 H331 119.6 no
C33 C34 C35 120.3(2) yes
C33 C34 H341 119.8 no
C35 C34 H341 119.9 no
C34 C35 C36 119.5(2) yes
C34 C35 H351 120.7 no
C36 C35 H351 119.9 no
C35 C36 C37 120.3(2) yes
C35 C36 H361 119.6 no
C37 C36 H361 120.2 no
C32 C37 C36 121.1(2) yes
C32 C37 H371 119.8 no
C36 C37 H371 119.1 no
C31 C38 C39 112.3(2) yes
C31 C38 C43 128.4(2) yes
C39 C38 C43 119.3(2) yes
C38 C39 C40 121.0(2) yes
C38 C39 C74 112.92(19) yes
C40 C39 C74 125.8(2) yes
C39 C40 C41 119.3(3) yes
C39 C40 H401 120.8 no
C41 C40 H401 119.9 no
C40 C41 C42 120.4(2) yes
C40 C41 H411 119.6 no
C42 C41 H411 120.0 no
C41 C42 C43 120.6(3) yes
C41 C42 H421 119.5 no
C43 C42 H421 119.9 no
C38 C43 C42 119.3(3) yes
C38 C43 H431 120.3 no
C42 C43 H431 120.4 no
N4 C44 C45 116.29(17) yes
N4 C44 C49 125.69(18) yes
C45 C44 C49 117.75(18) yes
N5 C45 C44 116.11(17) yes
N5 C45 C46 121.70(18) yes
C44 C45 C46 122.11(18) yes
C45 C46 C47 119.8(2) yes
C45 C46 H461 120.2 no
C47 C46 H461 120.0 no
C46 C47 C48 117.8(2) yes
C46 C47 C57 121.0(2) yes
C48 C47 C57 121.1(2) yes
C47 C48 C49 123.0(2) yes
C47 C48 H481 117.9 no
C49 C48 H481 119.2 no
C44 C49 C48 118.38(19) yes
C44 C49 C50 120.21(19) yes
C48 C49 C50 121.34(19) yes
C49 C50 C51 110.25(17) yes
C49 C50 C59 108.1(2) yes
C51 C50 C59 110.0(2) yes
C49 C50 C60 110.6(2) yes
C51 C50 C60 108.9(2) yes
C59 C50 C60 109.0(2) yes
C50 C51 C52 120.21(18) yes
C50 C51 C56 121.35(19) yes
C52 C51 C56 118.3(2) yes
C51 C52 C53 123.2(2) yes
C51 C52 H521 118.0 no
C53 C52 H521 118.8 no
C52 C53 C54 117.6(2) yes
C52 C53 C58 121.6(2) yes
C54 C53 C58 120.8(2) yes
C53 C54 C55 121.2(2) yes
C53 C54 H541 120.4 no
C55 C54 H541 118.3 no
N6 C55 C54 122.66(18) yes
N6 C55 C56 116.61(18) yes
C54 C55 C56 120.72(19) yes
C51 C56 C55 118.58(18) yes
C51 C56 N4 123.43(18) yes
C55 C56 N4 117.96(17) yes
C47 C57 H571 111.1 no
C47 C57 H572 107.5 no
H571 C57 H572 109.2 no
C47 C57 H573 110.6 no
H571 C57 H573 109.6 no
H572 C57 H573 108.8 no
C53 C58 H581 110.6 no
C53 C58 H582 110.2 no
H581 C58 H582 109.1 no
C53 C58 H583 110.2 no
H581 C58 H583 107.8 no
H582 C58 H583 108.9 no
C50 C59 H591 109.3 no
C50 C59 H592 109.2 no
H591 C59 H592 110.0 no
C50 C59 H593 109.4 no
H591 C59 H593 108.5 no
H592 C59 H593 110.4 no
C50 C60 H601 109.9 no
C50 C60 H602 108.4 no
H601 C60 H602 109.1 no
C50 C60 H603 109.4 no
H601 C60 H603 110.1 no
H602 C60 H603 109.8 no
N5 C61 C62 120.68(17) yes
N5 C61 C68 125.33(18) yes
C62 C61 C68 113.99(17) yes
C61 C62 C63 119.91(18) yes
C61 C62 C67 120.26(18) yes
C63 C62 C67 119.53(18) yes
C62 C63 C64 120.2(2) yes
C62 C63 H631 119.1 no
C64 C63 H631 120.6 no
C63 C64 C65 119.9(2) yes
C63 C64 H641 120.8 no
C65 C64 H641 119.2 no
C64 C65 C66 120.4(2) yes
C64 C65 H651 119.4 no
C66 C65 H651 120.3 no
C65 C66 C67 119.7(2) yes
C65 C66 H661 121.2 no
C67 C66 H661 119.0 no
C66 C67 C62 120.1(2) yes
C66 C67 H671 120.3 no
C62 C67 H671 119.6 no
C61 C68 C69 119.49(19) yes
C61 C68 C73 121.04(18) yes
C69 C68 C73 119.2(2) yes
C68 C69 C70 120.2(2) yes
C68 C69 H691 118.6 no
C70 C69 H691 121.1 no
C69 C70 C71 120.0(2) yes
C69 C70 H701 121.0 no
C71 C70 H701 119.0 no
C70 C71 C72 120.2(2) yes
C70 C71 H711 119.1 no
C72 C71 H711 120.8 no
C71 C72 C73 120.3(2) yes
C71 C72 H721 118.7 no
C73 C72 H721 121.1 no
C68 C73 C72 120.1(2) yes
C68 C73 H731 119.4 no
C72 C73 H731 120.5 no
N6 C74 C39 102.57(18) yes
N6 C74 C75 111.79(17) yes
C39 C74 C75 115.76(19) yes
N6 C74 C81 111.48(17) yes
C39 C74 C81 105.44(18) yes
C75 C74 C81 109.51(19) yes
C74 C75 C76 119.0(2) yes
C74 C75 C80 122.7(2) yes
C76 C75 C80 118.3(2) yes
C75 C76 C77 121.5(3) yes
C75 C76 H761 118.3 no
C77 C76 H761 120.1 no
C76 C77 C78 119.7(3) yes
C76 C77 H771 119.6 no
C78 C77 H771 120.7 no
C77 C78 C79 119.6(3) yes
C77 C78 H781 120.3 no
C79 C78 H781 120.1 no
C78 C79 C80 121.0(3) yes
C78 C79 H791 119.8 no
C80 C79 H791 119.2 no
C79 C80 C75 119.9(3) yes
C79 C80 H801 120.2 no
C75 C80 H801 119.8 no
C74 C81 C82 123.4(2) yes
C74 C81 C86 119.1(2) yes
C82 C81 C86 116.9(2) yes
C81 C82 C83 121.5(2) yes
C81 C82 H821 118.8 no
C83 C82 H821 119.7 no
C82 C83 C84 120.8(3) yes
C82 C83 H831 119.3 no
C84 C83 H831 119.9 no
C83 C84 C85 118.9(3) yes
C83 C84 H841 120.4 no
C85 C84 H841 120.7 no
C84 C85 C86 120.3(2) yes
C84 C85 H851 119.8 no
C86 C85 H851 119.9 no
C81 C86 C85 121.5(2) yes
C81 C86 Y1 89.95(13) yes
C85 C86 Y1 111.67(17) yes
C81 C86 H861 121.1 no
C85 C86 H861 116.7 no
Y1 C86 H861 59.9 no
C101 C100 C105 120.1(3) yes
C101 C100 H1001 120.2 no
C105 C100 H1001 119.6 no
C100 C101 C102 120.3(3) yes
C100 C101 H1011 120.4 no
C102 C101 H1011 119.3 no
C101 C102 C103 119.5(3) yes
C101 C102 H1021 119.5 no
C103 C102 H1021 120.9 no
C102 C103 C104 120.5(3) yes
C102 C103 H1031 120.4 no
C104 C103 H1031 119.2 no
C103 C104 C105 120.1(3) yes
C103 C104 H1041 119.4 no
C105 C104 H1041 120.5 no
C104 C105 C100 119.5(3) yes
C104 C105 H1051 120.9 no
C100 C105 H1051 119.6 no
C107 C106 C111 118.6(4) yes
C107 C106 H1061 121.2 no
C111 C106 H1061 120.2 no
C106 C107 C108 121.9(5) yes
C106 C107 H1071 118.8 no
C108 C107 H1071 119.3 no
C107 C108 C109 120.9(5) yes
C107 C108 H1081 118.9 no
C109 C108 H1081 120.2 no
C108 C109 C110 119.4(5) yes
C108 C109 H1091 121.8 no
C110 C109 H1091 118.8 no
C109 C110 C111 119.5(5) yes
C109 C110 H1101 121.6 no
C111 C110 H1101 118.9 no
C110 C111 C106 119.7(5) yes
C110 C111 H1111 119.4 no
C106 C111 H1111 120.9 no
C113 C112 C117 120.9(8) yes
C113 C112 H1121 119.5 no
C117 C112 H1121 119.6 no
C112 C113 C114 119.9(8) yes
C112 C113 H1131 120.5 no
C114 C113 H1131 119.6 no
C113 C114 C115 119.9(9) yes
C113 C114 H1141 120.4 no
C115 C114 H1141 119.7 no
C114 C115 C116 120.1(9) yes
C114 C115 H1151 120.3 no
C116 C115 H1151 119.6 no
C115 C116 C117 119.8(8) yes
C115 C116 H1161 120.4 no
C117 C116 H1161 119.8 no
C116 C117 C112 119.4(8) yes
C116 C117 H1171 120.2 no
C112 C117 H1171 120.4 no
C119 C118 C123 119.94(8) yes
C119 C118 H1181 119.4 no
C123 C118 H1181 120.7 no
C118 C119 C120 119.98(8) yes
C118 C119 H1191 120.7 no
C120 C119 H1191 119.3 no
C119 C120 C121 119.97(8) yes
C119 C120 H1201 120.7 no
C121 C120 H1201 119.3 no
C120 C121 C122 119.94(8) yes
C120 C121 H1211 120.7 no
C122 C121 H1211 119.3 no
C121 C122 C123 119.99(8) yes
C121 C122 H1221 120.6 no
C123 C122 H1221 119.4 no
C122 C123 C118 119.99(8) yes
C122 C123 H1231 120.7 no
C118 C123 H1231 119.3 no
C125 C124 C129 119.92(8) yes
C125 C124 H1241 119.1 no
C129 C124 H1241 121.0 no
C124 C125 C126 119.98(8) yes
C124 C125 H1251 121.0 no
C126 C125 H1251 119.0 no
C125 C126 C127 119.95(8) yes
C125 C126 H1261 121.1 no
C127 C126 H1261 118.9 no
C126 C127 C128 119.94(8) yes
C126 C127 H1271 120.9 no
C128 C127 H1271 119.0 no
C127 C128 C129 119.97(8) yes
C127 C128 H1281 121.0 no
C129 C128 H1281 119.1 no
C128 C129 C124 119.96(8) yes
C128 C129 H1291 120.9 no
C124 C129 H1291 119.1 no
C86 H861 Y1 101.1 no

loop_
_geom_bond_atom_site_label_1
_geom_bond_atom_site_label_2
_geom_bond_distance
_geom_bond_publ_flag
Y1 N1 2.3281(16) yes
Y1 N2 2.5236(18) yes
Y1 N3 2.2020(18) yes
Y1 N4 2.3258(17) yes
Y1 N5 2.5388(17) yes
Y1 N6 2.5858(18) yes
Y1 C12 3.187(2) yes
Y1 C31 3.051(2) yes
Y1 C86 2.904(2) yes
Y1 H861 2.560 no
N1 C1 1.365(3) yes
N1 C13 1.396(3) yes
N2 C2 1.424(2) yes
N2 C18 1.300(3) yes
N3 C12 1.393(2) yes
N3 C31 1.457(3) yes
N4 C44 1.384(3) yes
N4 C56 1.386(3) yes
N5 C45 1.445(2) yes
N5 C61 1.295(3) yes
N6 C31 1.569(3) yes
N6 C55 1.461(3) yes
N6 C74 1.556(3) yes
C1 C2 1.417(3) yes
C1 C6 1.424(3) yes
C2 C3 1.397(3) yes
C3 C4 1.390(3) yes
C3 H31 0.943 no
C4 C5 1.391(3) yes
C4 C14 1.506(3) yes
C5 C6 1.386(3) yes
C5 H51 0.951 no
C6 C7 1.533(3) yes
C7 C8 1.528(3) yes
C7 C16 1.537(3) yes
C7 C17 1.549(3) yes
C8 C9 1.401(3) yes
C8 C13 1.393(3) yes
C9 C10 1.379(3) yes
C9 H91 0.936 no
C10 C11 1.401(3) yes
C10 C15 1.509(3) yes
C11 C12 1.392(3) yes
C11 H111 0.946 no
C12 C13 1.427(3) yes
C14 H141 0.969 no
C14 H142 0.969 no
C14 H143 0.964 no
C15 H151 0.965 no
C15 H152 0.954 no
C15 H153 0.964 no
C16 H161 0.959 no
C16 H162 0.965 no
C16 H163 0.975 no
C17 H171 0.965 no
C17 H172 0.967 no
C17 H173 0.968 no
C18 C19 1.488(3) yes
C18 C25 1.491(3) yes
C19 C20 1.391(4) yes
C19 C24 1.395(3) yes
C20 C21 1.394(3) yes
C20 H201 0.952 no
C21 C22 1.361(5) yes
C21 H211 0.957 no
C22 C23 1.374(5) yes
C22 H221 0.949 no
C23 C24 1.398(4) yes
C23 H231 0.939 no
C24 H241 0.931 no
C25 C26 1.391(3) yes
C25 C30 1.388(3) yes
C26 C27 1.383(3) yes
C26 H261 0.935 no
C27 C28 1.383(3) yes
C27 H271 0.942 no
C28 C29 1.383(4) yes
C28 H281 0.938 no
C29 C30 1.386(3) yes
C29 H291 0.940 no
C30 H301 0.937 no
C31 C32 1.525(3) yes
C31 C38 1.525(3) yes
C32 C33 1.391(3) yes
C32 C37 1.389(3) yes
C33 C34 1.384(3) yes
C33 H331 0.928 no
C34 C35 1.384(4) yes
C34 H341 0.937 no
C35 C36 1.376(4) yes
C35 H351 0.940 no
C36 C37 1.383(4) yes
C36 H361 0.940 no
C37 H371 0.941 no
C38 C39 1.374(3) yes
C38 C43 1.398(3) yes
C39 C40 1.397(3) yes
C39 C74 1.514(3) yes
C40 C41 1.366(4) yes
C40 H401 0.952 no
C41 C42 1.382(5) yes
C41 H411 0.933 no
C42 C43 1.385(4) yes
C42 H421 0.926 no
C43 H431 0.943 no
C44 C45 1.406(3) yes
C44 C49 1.401(3) yes
C45 C46 1.381(3) yes
C46 C47 1.395(3) yes
C46 H461 0.931 no
C47 C48 1.389(3) yes
C47 C57 1.515(3) yes
C48 C49 1.399(3) yes
C48 H481 0.936 no
C49 C50 1.528(3) yes
C50 C51 1.528(3) yes
C50 C59 1.540(4) yes
C50 C60 1.533(4) yes
C51 C52 1.391(3) yes
C51 C56 1.420(3) yes
C52 C53 1.389(3) yes
C52 H521 0.945 no
C53 C54 1.390(3) yes
C53 C58 1.507(3) yes
C54 C55 1.385(3) yes
C54 H541 0.939 no
C55 C56 1.404(3) yes
C57 H571 0.975 no
C57 H572 0.966 no
C57 H573 0.963 no
C58 H581 0.964 no
C58 H582 0.971 no
C58 H583 0.960 no
C59 H591 0.960 no
C59 H592 0.968 no
C59 H593 0.967 no
C60 H601 0.963 no
C60 H602 0.973 no
C60 H603 0.981 no
C61 C62 1.488(3) yes
C61 C68 1.491(3) yes
C62 C63 1.393(3) yes
C62 C67 1.385(3) yes
C63 C64 1.384(3) yes
C63 H631 0.941 no
C64 C65 1.380(3) yes
C64 H641 0.946 no
C65 C66 1.384(3) yes
C65 H651 0.937 no
C66 C67 1.393(3) yes
C66 H661 0.930 no
C67 H671 0.958 no
C68 C69 1.392(3) yes
C68 C73 1.398(3) yes
C69 C70 1.389(3) yes
C69 H691 0.945 no
C70 C71 1.382(4) yes
C70 H701 0.925 no
C71 C72 1.382(4) yes
C71 H711 0.940 no
C72 C73 1.384(3) yes
C72 H721 0.938 no
C73 H731 0.945 no
C74 C75 1.532(3) yes
C74 C81 1.555(3) yes
C75 C76 1.392(4) yes
C75 C80 1.392(4) yes
C76 C77 1.383(3) yes
C76 H761 0.941 no
C77 C78 1.387(5) yes
C77 H771 0.943 no
C78 C79 1.369(5) yes
C78 H781 0.946 no
C79 C80 1.398(4) yes
C79 H791 0.939 no
C80 H801 0.947 no
C81 C82 1.392(4) yes
C81 C86 1.405(3) yes
C82 C83 1.381(4) yes
C82 H821 0.950 no
C83 C84 1.387(4) yes
C83 H831 0.939 no
C84 C85 1.380(4) yes
C84 H841 0.929 no
C85 C86 1.388(4) yes
C85 H851 0.946 no
C86 H861 0.966 no
C100 C101 1.375(5) yes
C100 C105 1.374(4) yes
C100 H1001 0.958 no
C101 C102 1.374(4) yes
C101 H1011 0.942 no
C102 C103 1.374(4) yes
C102 H1021 0.957 no
C103 C104 1.368(4) yes
C103 H1031 0.964 no
C104 C105 1.381(4) yes
C104 H1041 0.953 no
C105 H1051 0.956 no
C106 C107 1.349(6) yes
C106 C111 1.381(6) yes
C106 H1061 0.945 no
C107 C108 1.363(6) yes
C107 H1071 0.938 no
C108 C109 1.349(7) yes
C108 H1081 0.936 no
C109 C110 1.374(7) yes
C109 H1091 0.950 no
C110 C111 1.408(7) yes
C110 H1101 0.927 no
C111 H1111 0.936 no
C112 C113 1.380(13) yes
C112 C117 1.373(12) yes
C112 H1121 0.961 no
C113 C114 1.370(13) yes
C113 H1131 0.961 no
C114 C115 1.384(13) yes
C114 H1141 0.961 no
C115 C116 1.384(13) yes
C115 H1151 0.960 no
C116 C117 1.386(13) yes
C116 H1161 0.960 no
C117 H1171 0.960 no
C118 C119 1.3947(10) yes
C118 C123 1.3946(10) yes
C118 H1181 0.960 no
C119 C120 1.3950(10) yes
C119 H1191 0.960 no
C120 C121 1.3948(10) yes
C120 H1201 0.960 no
C121 C122 1.3938(10) yes
C121 H1211 0.960 no
C122 C123 1.3951(10) yes
C122 H1221 0.960 no
C123 H1231 0.960 no
C124 C125 1.3945(10) yes
C124 C129 1.3944(10) yes
C124 H1241 0.960 no
C125 C126 1.3951(10) yes
C125 H1251 0.960 no
C126 C127 1.3942(10) yes
C126 H1261 0.960 no
C127 C128 1.3948(10) yes
C127 H1271 0.960 no
C128 C129 1.3949(10) yes
C128 H1281 0.960 no
C129 H1291 0.960 no
